data_2209139
loop_
_publ_author_name
'Qiu, Xiao-Yang'
'Yang, Song'
'Liu, Wei-Sheng'
'Zhu, Hai-Liang'

_publ_section_title
;
 3-(3-Chlorophenyl)-1,5-bis(4-nitrophenyl)pentane-1,5-dione
;
_journal_coeditor_code CV2047
_journal_issue 6
_journal_name_full 'Acta Crystallographica Section E'
_journal_page_first o2533
_journal_page_last o2534
_journal_paper_doi 10.1107/S1600536806019477
_journal_volume 62
_journal_year 2006
_chemical_formula_iupac 'C23 H17 Cl N2 O6'
_chemical_formula_moiety 'C23 H17 Cl N2 O6'
_chemical_formula_sum 'C23 H17 Cl N2 O6'
_chemical_formula_weight 452.84
_chemical_name_systematic
;
3-(3-Chlorophenyl)-1,5-bis(4-nitrophenyl)pentane-1,5-dione
;
_space_group_IT_number 14
_symmetry_cell_setting monoclinic
_symmetry_space_group_name_Hall '-P 2yn'
_symmetry_space_group_name_H-M 'P 1 21/n 1'
_atom_sites_solution_hydrogens geom
_atom_sites_solution_primary direct
_atom_sites_solution_secondary difmap
_audit_creation_method SHELXL-97
_cell_angle_alpha 90.00
_cell_angle_beta 90.37(3)
_cell_angle_gamma 90.00
_cell_formula_units_Z 4
_cell_length_a 7.2164(14)
_cell_length_b 28.246(6)
_cell_length_c 10.378(2)
_cell_measurement_reflns_used 2346
_cell_measurement_temperature 298(2)
_cell_measurement_theta_max 24.4
_cell_measurement_theta_min 2.4
_cell_volume 2115.3(7)
_computing_cell_refinement 'SAINT (Bruker, 1998)'
_computing_data_collection 'SMART (Bruker, 1998)'
_computing_data_reduction SAINT
_computing_molecular_graphics 'SHELXTL (Sheldrick, 1997b)'
_computing_publication_material SHELXTL
_computing_structure_refinement 'SHELXL97 (Sheldrick, 1997a)'
_computing_structure_solution 'SHELXS97 (Sheldrick, 1997a)'
_diffrn_ambient_temperature 298(2)
_diffrn_measured_fraction_theta_full 0.962
_diffrn_measured_fraction_theta_max 0.962
_diffrn_measurement_device_type 'Bruker SMART APEX area-detector'
_diffrn_measurement_method \w
_diffrn_radiation_monochromator graphite
_diffrn_radiation_source 'fine-focus sealed tube'
_diffrn_radiation_type MoK\a
_diffrn_radiation_wavelength 0.71073
_diffrn_reflns_av_R_equivalents 0.0621
_diffrn_reflns_av_sigmaI/netI 0.1096
_diffrn_reflns_limit_h_max 9
_diffrn_reflns_limit_h_min -9
_diffrn_reflns_limit_k_max 37
_diffrn_reflns_limit_k_min -37
_diffrn_reflns_limit_l_max 13
_diffrn_reflns_limit_l_min -13
_diffrn_reflns_number 19219
_diffrn_reflns_theta_full 28.82
_diffrn_reflns_theta_max 28.82
_diffrn_reflns_theta_min 2.09
_diffrn_standards_decay_% 0
_diffrn_standards_interval_count 97
_diffrn_standards_number 3
_exptl_absorpt_coefficient_mu 0.225
_exptl_absorpt_correction_T_max 0.979
_exptl_absorpt_correction_T_min 0.928
_exptl_absorpt_correction_type multi-scan
_exptl_absorpt_process_details '(SADABS; Sheldrick, 1996)'
_exptl_crystal_colour brown
_exptl_crystal_density_diffrn 1.422
_exptl_crystal_density_method 'not measured'
_exptl_crystal_description block
_exptl_crystal_F_000 936
_exptl_crystal_size_max 0.43
_exptl_crystal_size_mid 0.26
_exptl_crystal_size_min 0.08
_refine_diff_density_max 0.166
_refine_diff_density_min -0.185
_refine_ls_extinction_method none
_refine_ls_goodness_of_fit_ref 0.702
_refine_ls_hydrogen_treatment constr
_refine_ls_matrix_type full
_refine_ls_number_parameters 293
_refine_ls_number_reflns 5317
_refine_ls_number_restraints 0
_refine_ls_restrained_S_all 0.702
_refine_ls_R_factor_all 0.1666
_refine_ls_R_factor_gt 0.0420
_refine_ls_shift/su_max 0.000
_refine_ls_shift/su_mean 0.000
_refine_ls_structure_factor_coef Fsqd
_refine_ls_weighting_details 'calc w=1/[\s^2^(Fo^2^)+(0.0629P)^2^] where P=(Fo^2^+2Fc^2^)/3'
_refine_ls_weighting_scheme calc
_refine_ls_wR_factor_gt 0.1017
_refine_ls_wR_factor_ref 0.1233
_reflns_number_gt 1609
_reflns_number_total 5317
_reflns_threshold_expression I>2\s(I)
_cod_data_source_file cv2047.cif
_cod_data_source_block I
_cod_depositor_comments
;
The following automatic conversions were performed:
'_symmetry_cell_setting' value 'Monoclinic' changed to 'monoclinic'
according to '/home/saulius/struct/CIF-dictionaries/cif_core.dic'
dictionary named 'cif_core.dic' version 2.4.1 from 2010-06-29.

Automatic conversion script
Id: cif_fix_enum 1527 2010-12-29 10:47:43Z saulius 

The following automatic conversions were performed:

'_symmetry_cell_setting' value 'Monoclinic' changed to 'monoclinic'
according to /home/saulius/struct/CIF-dictionaries/cif_core.dic
dictionary named 'cif_core.dic' version 2.4.1 from 2010-06-29.

Automatic conversion script
Id: cif_fix_values 1715 2011-07-08 13:25:40Z adriana 
;
_cod_original_sg_symbol_H-M 'P 21/n '
_cod_database_code 2209139
_cod_database_fobs_code 2209139

loop_
_symmetry_equiv_pos_as_xyz
'x, y, z'
'-x+1/2, y+1/2, -z+1/2'
'-x, -y, -z'
'x-1/2, -y-1/2, z-1/2'

loop_
_atom_site_type_symbol
_atom_site_label
_atom_site_fract_x
_atom_site_fract_y
_atom_site_fract_z
_atom_site_U_iso_or_equiv
_atom_site_adp_type
_atom_site_calc_flag
_atom_site_refinement_flags
_atom_site_occupancy
C C1 0.6340(3) 0.15959(8) -0.2046(2) 0.0693(6) Uani d . 1
C C2 0.6659(3) 0.12922(7) -0.1013(2) 0.0646(6) Uani d . 1
H H2 0.5697 0.1219 -0.0456 0.078 Uiso calc R 1
C C3 0.8399(3) 0.10980(7) -0.0808(2) 0.0587(6) Uani d . 1
C C4 0.9782(3) 0.12060(8) -0.1684(2) 0.0709(6) Uani d . 1
H H4 1.0958 0.1076 -0.1578 0.085 Uiso calc R 1
C C5 0.9431(4) 0.15038(9) -0.2713(2) 0.0841(7) Uani d . 1
H H5 1.0377 0.1572 -0.3287 0.101 Uiso calc R 1
C C6 0.7707(4) 0.17016(8) -0.2904(2) 0.0788(7) Uani d . 1
H H6 0.7480 0.1902 -0.3599 0.095 Uiso calc R 1
C C7 0.8847(3) 0.07918(8) 0.0362(2) 0.0595(6) Uani d . 1
H H7 0.9810 0.0567 0.0181 0.072 Uiso calc R 1
C C8 0.7210(3) 0.04907(7) 0.0811(2) 0.0637(6) Uani d . 1
H H8A 0.6292 0.0695 0.1203 0.076 Uiso calc R 1
H H8B 0.6638 0.0340 0.0069 0.076 Uiso calc R 1
C C9 0.7777(3) 0.01156(7) 0.1767(2) 0.0625(6) Uani d . 1
C C10 0.6344(3) -0.01187(7) 0.2606(2) 0.0572(5) Uani d . 1
C C11 0.4476(3) -0.00068(8) 0.2550(2) 0.0654(6) Uani d . 1
H H11 0.4058 0.0217 0.1959 0.078 Uiso calc R 1
C C12 0.3223(3) -0.02247(8) 0.3365(2) 0.0683(6) Uani d . 1
H H12 0.1968 -0.0150 0.3328 0.082 Uiso calc R 1
C C13 0.3885(3) -0.05538(8) 0.4228(2) 0.0627(6) Uani d . 1
C C14 0.5712(4) -0.06769(8) 0.4303(2) 0.0713(7) Uani d . 1
H H14 0.6114 -0.0904 0.4891 0.086 Uiso calc R 1
C C15 0.6947(3) -0.04586(8) 0.3490(2) 0.0714(6) Uani d . 1
H H15 0.8196 -0.0539 0.3530 0.086 Uiso calc R 1
C C16 0.9548(3) 0.10991(7) 0.14967(19) 0.0627(6) Uani d . 1
H H16A 0.8836 0.1390 0.1501 0.075 Uiso calc R 1
H H16B 0.9276 0.0933 0.2291 0.075 Uiso calc R 1
C C17 1.1568(3) 0.12275(8) 0.1513(2) 0.0628(6) Uani d . 1
C C18 1.2216(3) 0.15960(7) 0.2471(2) 0.0629(6) Uani d . 1
C C19 1.1063(3) 0.17661(8) 0.3432(2) 0.0766(7) Uani d . 1
H H19 0.9862 0.1650 0.3499 0.092 Uiso calc R 1
C C20 1.1677(4) 0.21061(9) 0.4289(2) 0.0815(7) Uani d . 1
H H20 1.0891 0.2223 0.4921 0.098 Uiso calc R 1
C C21 1.3419(4) 0.22665(8) 0.4202(2) 0.0738(7) Uani d . 1
C C22 1.4632(4) 0.21108(9) 0.3260(3) 0.0864(8) Uani d . 1
H H22 1.5832 0.2230 0.3213 0.104 Uiso calc R 1
C C23 1.4009(3) 0.17747(9) 0.2395(2) 0.0810(7) Uani d . 1
H H23 1.4797 0.1666 0.1753 0.097 Uiso calc R 1
N N1 0.2570(4) -0.07769(8) 0.5133(2) 0.0771(6) Uani d . 1
N N2 1.4118(5) 0.26280(8) 0.5129(2) 0.0921(7) Uani d . 1
O O1 0.9399(2) -0.00003(6) 0.18821(15) 0.0851(5) Uani d . 1
O O2 0.0990(3) -0.06430(7) 0.51358(17) 0.1015(6) Uani d . 1
O O3 0.3172(3) -0.10877(7) 0.58407(18) 0.1099(7) Uani d . 1
O O4 1.2684(2) 0.10329(5) 0.08094(16) 0.0814(5) Uani d . 1
O O5 1.5725(4) 0.27422(8) 0.5097(2) 0.1336(9) Uani d . 1
O O6 1.2981(3) 0.27836(6) 0.5904(2) 0.1128(7) Uani d . 1
Cl Cl1 0.41653(9) 0.18432(3) -0.22547(7) 0.1073(3) Uani d . 1

loop_
_atom_site_aniso_label
_atom_site_aniso_U_11
_atom_site_aniso_U_22
_atom_site_aniso_U_33
_atom_site_aniso_U_12
_atom_site_aniso_U_13
_atom_site_aniso_U_23
C1 0.0686(16) 0.0715(16) 0.0679(16) -0.0047(13) -0.0064(14) 0.0038(13)
C2 0.0675(16) 0.0643(14) 0.0621(15) -0.0058(12) 0.0044(12) 0.0029(12)
C3 0.0624(15) 0.0602(14) 0.0534(14) -0.0032(12) 0.0016(12) -0.0034(12)
C4 0.0657(15) 0.0827(17) 0.0643(16) -0.0006(13) 0.0061(13) 0.0076(14)
C5 0.086(2) 0.103(2) 0.0629(17) -0.0134(16) 0.0086(14) 0.0144(15)
C6 0.0808(18) 0.0861(18) 0.0693(17) -0.0110(15) -0.0092(15) 0.0134(13)
C7 0.0590(15) 0.0595(14) 0.0601(15) 0.0020(13) 0.0057(12) -0.0006(12)
C8 0.0664(15) 0.0660(14) 0.0588(14) -0.0071(12) -0.0018(11) 0.0057(12)
C9 0.0660(16) 0.0595(14) 0.0620(15) 0.0010(13) 0.0003(13) -0.0052(12)
C10 0.0602(15) 0.0588(14) 0.0525(14) 0.0019(12) 0.0012(11) -0.0004(11)
C11 0.0679(16) 0.0674(15) 0.0607(15) -0.0008(13) -0.0071(13) 0.0101(12)
C12 0.0595(15) 0.0778(16) 0.0677(16) -0.0021(13) -0.0044(13) 0.0080(14)
C13 0.0671(16) 0.0660(15) 0.0549(14) -0.0094(13) 0.0014(13) 0.0015(12)
C14 0.0797(18) 0.0684(16) 0.0658(16) 0.0043(14) 0.0023(14) 0.0129(12)
C15 0.0669(16) 0.0728(16) 0.0746(17) 0.0122(13) 0.0012(13) 0.0101(14)
C16 0.0672(15) 0.0605(14) 0.0605(14) -0.0031(11) 0.0007(11) -0.0003(11)
C17 0.0628(16) 0.0617(15) 0.0638(16) 0.0016(13) 0.0003(13) 0.0060(12)
C18 0.0635(16) 0.0647(15) 0.0603(15) -0.0020(13) -0.0083(12) 0.0050(12)
C19 0.0800(17) 0.0834(17) 0.0664(16) -0.0166(14) 0.0079(14) -0.0058(14)
C20 0.097(2) 0.0839(18) 0.0634(17) -0.0191(16) 0.0016(14) -0.0027(14)
C21 0.099(2) 0.0606(15) 0.0616(16) -0.0104(16) -0.0177(16) 0.0016(13)
C22 0.0734(18) 0.0791(18) 0.106(2) -0.0145(15) -0.0166(17) -0.0076(17)
C23 0.0659(17) 0.0890(18) 0.0881(19) -0.0002(15) 0.0001(14) -0.0092(16)
N1 0.0837(17) 0.0843(16) 0.0634(14) -0.0132(14) 0.0027(13) 0.0050(12)
N2 0.120(2) 0.0747(17) 0.0809(18) -0.0118(17) -0.0157(17) 0.0064(14)
O1 0.0699(11) 0.0882(12) 0.0973(13) 0.0078(10) 0.0074(10) 0.0233(9)
O2 0.0773(13) 0.1347(17) 0.0925(14) -0.0044(12) 0.0120(11) 0.0262(11)
O3 0.1074(15) 0.1228(15) 0.0995(14) 0.0039(12) 0.0146(11) 0.0503(13)
O4 0.0659(11) 0.0926(12) 0.0859(12) 0.0027(9) 0.0074(9) -0.0136(10)
O5 0.141(2) 0.1387(19) 0.1213(18) -0.0590(16) -0.0216(15) -0.0148(13)
O6 0.154(2) 0.0874(14) 0.0971(16) -0.0028(13) -0.0177(14) -0.0160(11)
Cl1 0.0818(5) 0.1116(6) 0.1284(6) 0.0119(4) -0.0107(4) 0.0360(5)

loop_
_atom_type_symbol
_atom_type_description
_atom_type_scat_dispersion_real
_atom_type_scat_dispersion_imag
_atom_type_scat_source
C C 0.0033 0.0016 'International Tables Vol C Tables 4.2.6.8 and 6.1.1.4'
H H 0.0000 0.0000 'International Tables Vol C Tables 4.2.6.8 and 6.1.1.4'
N N 0.0061 0.0033 'International Tables Vol C Tables 4.2.6.8 and 6.1.1.4'
O O 0.0106 0.0060 'International Tables Vol C Tables 4.2.6.8 and 6.1.1.4'
Cl Cl 0.1484 0.1585 'International Tables Vol C Tables 4.2.6.8 and 6.1.1.4'

loop_
_geom_angle_atom_site_label_1
_geom_angle_atom_site_label_2
_geom_angle_atom_site_label_3
_geom_angle
C6 C1 C2 121.3(2)
C6 C1 Cl1 119.2(2)
C2 C1 Cl1 119.4(2)
C3 C2 C1 120.5(2)
C3 C2 H2 119.7
C1 C2 H2 119.7
C2 C3 C4 117.9(2)
C2 C3 C7 122.3(2)
C4 C3 C7 119.8(2)
C5 C4 C3 120.7(2)
C5 C4 H4 119.6
C3 C4 H4 119.6
C6 C5 C4 121.3(2)
C6 C5 H5 119.3
C4 C5 H5 119.3
C1 C6 C5 118.2(2)
C1 C6 H6 120.9
C5 C6 H6 120.9
C3 C7 C8 113.46(18)
C3 C7 C16 110.81(17)
C8 C7 C16 109.19(18)
C3 C7 H7 112
C8 C7 H7 105
C16 C7 H7 107
C9 C8 C7 112.61(18)
C9 C8 H8A 109.1
C7 C8 H8A 109.1
C9 C8 H8B 109.1
C7 C8 H8B 109.1
H8A C8 H8B 107.8
O1 C9 C8 120.6(2)
O1 C9 C10 119.1(2)
C8 C9 C10 120.3(2)
C11 C10 C15 118.9(2)
C11 C10 C9 123.1(2)
C15 C10 C9 118.0(2)
C10 C11 C12 120.8(2)
C10 C11 H11 119.6
C12 C11 H11 119.6
C13 C12 C11 118.2(2)
C13 C12 H12 120.9
C11 C12 H12 120.9
C14 C13 C12 122.8(2)
C14 C13 N1 118.5(2)
C12 C13 N1 118.7(2)
C13 C14 C15 118.7(2)
C13 C14 H14 120.7
C15 C14 H14 120.7
C14 C15 C10 120.7(2)
C14 C15 H15 119.6
C10 C15 H15 119.6
C17 C16 C7 117.17(19)
C17 C16 H16A 108.0
C7 C16 H16A 108.0
C17 C16 H16B 108.0
C7 C16 H16B 108.0
H16A C16 H16B 107.2
O4 C17 C16 121.9(2)
O4 C17 C18 120.1(2)
C16 C17 C18 118.0(2)
C19 C18 C23 118.5(2)
C19 C18 C17 121.8(2)
C23 C18 C17 119.8(2)
C20 C19 C18 120.8(2)
C20 C19 H19 119.6
C18 C19 H19 119.6
C21 C20 C19 119.3(3)
C21 C20 H20 120.4
C19 C20 H20 120.4
C20 C21 C22 122.5(2)
C20 C21 N2 120.2(3)
C22 C21 N2 117.4(3)
C23 C22 C21 118.1(2)
C23 C22 H22 120.9
C21 C22 H22 120.9
C22 C23 C18 120.8(2)
C22 C23 H23 119.6
C18 C23 H23 119.6
O2 N1 O3 124.0(2)
O2 N1 C13 118.6(2)
O3 N1 C13 117.4(2)
O5 N2 O6 124.5(3)
O5 N2 C21 119.2(3)
O6 N2 C21 116.2(3)

loop_
_geom_bond_atom_site_label_1
_geom_bond_atom_site_label_2
_geom_bond_distance
C1 C6 1.367(3)
C1 C2 1.391(3)
C1 Cl1 1.730(2)
C2 C3 1.386(3)
C2 H2 0.9300
C3 C4 1.388(3)
C3 C7 1.524(3)
C4 C5 1.381(3)
C4 H4 0.9300
C5 C6 1.377(3)
C5 H5 0.9300
C6 H6 0.9300
C7 C8 1.531(3)
C7 C16 1.546(3)
C7 H7 0.9600
C8 C9 1.506(3)
C8 H8A 0.9700
C8 H8B 0.9700
C9 O1 1.220(2)
C9 C10 1.509(3)
C10 C11 1.385(3)
C10 C15 1.395(3)
C11 C12 1.386(3)
C11 H11 0.9300
C12 C13 1.374(3)
C12 H12 0.9300
C13 C14 1.366(3)
C13 N1 1.480(3)
C14 C15 1.377(3)
C14 H14 0.9300
C15 H15 0.9300
C16 C17 1.503(3)
C16 H16A 0.9700
C16 H16B 0.9700
C17 O4 1.221(2)
C17 C18 1.511(3)
C18 C19 1.389(3)
C18 C23 1.391(3)
C19 C20 1.381(3)
C19 H19 0.9300
C20 C21 1.340(3)
C20 H20 0.9300
C21 C22 1.388(3)
C21 N2 1.489(3)
C22 C23 1.380(3)
C22 H22 0.9300
C23 H23 0.9300
N1 O2 1.202(2)
N1 O3 1.223(2)
N2 O5 1.205(3)
N2 O6 1.234(3)

loop_
_geom_hbond_atom_site_label_D
_geom_hbond_atom_site_label_H
_geom_hbond_atom_site_label_A
_geom_hbond_site_symmetry_A
_geom_hbond_distance_DH
_geom_hbond_distance_HA
_geom_hbond_distance_DA
_geom_hbond_angle_DHA
_geom_hbond_publ_flag
C12 H12 O1 1_455 0.93 2.41 3.214(3) 144 yes
C16 H16A O6 4_565 0.97 2.49 3.407(3) 157 yes

loop_
_geom_torsion_atom_site_label_1
_geom_torsion_atom_site_label_2
_geom_torsion_atom_site_label_3
_geom_torsion_atom_site_label_4
_geom_torsion
C6 C1 C2 C3 1.7(3)
Cl1 C1 C2 C3 -178.54(16)
C1 C2 C3 C4 -1.8(3)
C1 C2 C3 C7 175.60(19)
C2 C3 C4 C5 1.0(3)
C7 C3 C4 C5 -176.5(2)
C3 C4 C5 C6 -0.1(4)
C2 C1 C6 C5 -0.8(3)
Cl1 C1 C6 C5 179.47(17)
C4 C5 C6 C1 0.0(4)
C2 C3 C7 C8 33.5(3)
C4 C3 C7 C8 -149.1(2)
C2 C3 C7 C16 -89.7(2)
C4 C3 C7 C16 87.6(2)
C3 C7 C8 C9 167.36(18)
C16 C7 C8 C9 -68.5(2)
C7 C8 C9 O1 -17.3(3)
C7 C8 C9 C10 162.13(18)
O1 C9 C10 C11 179.4(2)
C8 C9 C10 C11 0.0(3)
O1 C9 C10 C15 0.4(3)
C8 C9 C10 C15 -179.01(19)
C15 C10 C11 C12 0.6(3)
C9 C10 C11 C12 -178.43(19)
C10 C11 C12 C13 0.0(3)
C11 C12 C13 C14 -0.7(3)
C11 C12 C13 N1 177.93(19)
C12 C13 C14 C15 0.7(3)
N1 C13 C14 C15 -177.91(19)
C13 C14 C15 C10 -0.1(3)
C11 C10 C15 C14 -0.6(3)
C9 C10 C15 C14 178.5(2)
C3 C7 C16 C17 -83.8(2)
C8 C7 C16 C17 150.51(18)
C7 C16 C17 O4 -13.0(3)
C7 C16 C17 C18 169.34(18)
O4 C17 C18 C19 -168.8(2)
C16 C17 C18 C19 8.9(3)
O4 C17 C18 C23 11.6(3)
C16 C17 C18 C23 -170.74(19)
C23 C18 C19 C20 0.3(3)
C17 C18 C19 C20 -179.4(2)
C18 C19 C20 C21 -1.2(3)
C19 C20 C21 C22 1.4(4)
C19 C20 C21 N2 -179.1(2)
C20 C21 C22 C23 -0.6(4)
N2 C21 C22 C23 179.8(2)
C21 C22 C23 C18 -0.3(4)
C19 C18 C23 C22 0.5(3)
C17 C18 C23 C22 -179.9(2)
C14 C13 N1 O2 174.4(2)
C12 C13 N1 O2 -4.3(3)
C14 C13 N1 O3 -5.4(3)
C12 C13 N1 O3 175.9(2)
C20 C21 N2 O5 174.5(2)
C22 C21 N2 O5 -5.9(3)
C20 C21 N2 O6 -4.1(3)
C22 C21 N2 O6 175.5(2)

loop_
_cod_related_entry_id
_cod_related_entry_database
_cod_related_entry_code
1 ChemSpider 21128206
